data_4035716
loop_
_publ_author_name
'Xu, Cheng'
'Jiang, Shi-Fen'
'Wu, Yan-Dong'
'Jia, Feng-Cheng'
'Wu, An-Xin'

_publ_section_title
;
 Copper-Catalyzed Multicomponent Domino Reaction of 2-Bromobenzaldehydes,
 Aryl Methyl Ketones, and Sodium Azide: Access to 1 H-[1,2,3]Triazolo[4,5-
 c]quinoline Derivatives.
;
_journal_issue 23
_journal_name_full 'The Journal of organic chemistry'
_journal_page_first 14802
_journal_page_last 14810
_journal_paper_doi 10.1021/acs.joc.8b02476
_journal_volume 83
_journal_year 2018
_chemical_formula_sum 'C15 H11 F N4 O'
_chemical_formula_weight 282.28
_space_group_crystal_system triclinic
_space_group_IT_number 2
_space_group_name_Hall '-P 1'
_space_group_name_H-M_alt 'P -1'
_atom_sites_solution_hydrogens mixed
_audit_creation_method SHELXL-2014/7
_cell_angle_alpha 78.717(13)
_cell_angle_beta 80.118(13)
_cell_angle_gamma 84.188(13)
_cell_formula_units_Z 2
_cell_length_a 7.524(6)
_cell_length_b 8.604(7)
_cell_length_c 10.117(9)
_cell_measurement_reflns_used 2083
_cell_measurement_temperature 296(2)
_cell_measurement_theta_max 30.89
_cell_measurement_theta_min 2.42
_cell_volume 631.2(9)
_computing_structure_refinement 'SHELXL-2014/7 (Sheldrick, 2014)'
_diffrn_ambient_temperature 296(2)
_diffrn_measured_fraction_theta_full 0.989
_diffrn_measured_fraction_theta_max 0.899
_diffrn_measurement_device_type CCD
_diffrn_radiation_type MoK\a
_diffrn_radiation_wavelength 0.71073
_diffrn_reflns_av_R_equivalents 0.0320
_diffrn_reflns_av_unetI/netI 0.0471
_diffrn_reflns_Laue_measured_fraction_full 0.989
_diffrn_reflns_Laue_measured_fraction_max 0.899
_diffrn_reflns_limit_h_max 11
_diffrn_reflns_limit_h_min -10
_diffrn_reflns_limit_k_max 12
_diffrn_reflns_limit_k_min -12
_diffrn_reflns_limit_l_max 14
_diffrn_reflns_limit_l_min -15
_diffrn_reflns_number 6934
_diffrn_reflns_point_group_measured_fraction_full 0.989
_diffrn_reflns_point_group_measured_fraction_max 0.899
_diffrn_reflns_theta_full 25.242
_diffrn_reflns_theta_max 32.186
_diffrn_reflns_theta_min 2.078
_exptl_absorpt_coefficient_mu 0.108
_exptl_absorpt_correction_type multi-scan
_exptl_absorpt_process_details sadabs
_exptl_crystal_colour colorless
_exptl_crystal_density_diffrn 1.485
_exptl_crystal_description Block
_exptl_crystal_F_000 292
_exptl_crystal_size_max 0.220
_exptl_crystal_size_mid 0.200
_exptl_crystal_size_min 0.180
_exptl_transmission_factor_max 0.864
_exptl_transmission_factor_min 0.864
_refine_diff_density_max 0.204
_refine_diff_density_min -0.252
_refine_diff_density_rms 0.064
_refine_ls_extinction_method none
_refine_ls_goodness_of_fit_ref 0.996
_refine_ls_hydrogen_treatment mixed
_refine_ls_matrix_type full
_refine_ls_number_parameters 196
_refine_ls_number_reflns 4006
_refine_ls_number_restraints 3
_refine_ls_restrained_S_all 0.996
_refine_ls_R_factor_all 0.0849
_refine_ls_R_factor_gt 0.0534
_refine_ls_shift/su_max 0.000
_refine_ls_shift/su_mean 0.000
_refine_ls_structure_factor_coef Fsqd
_refine_ls_weighting_details 'w=1/[\s^2^(Fo^2^)+(0.1065P)^2^] where P=(Fo^2^+2Fc^2^)/3'
_refine_ls_weighting_scheme calc
_refine_ls_wR_factor_gt 0.1548
_refine_ls_wR_factor_ref 0.1810
_reflns_Friedel_coverage 0.000
_reflns_number_gt 2508
_reflns_number_total 4006
_reflns_threshold_expression 'I > 2\s(I)'
_cod_data_source_file jo8b02476_si_003.cif
_cod_data_source_block 1_a
_cod_original_cell_volume 631.3(9)
_cod_database_code 4035716
_shelx_shelxl_version_number 2014/7
_shelx_space_group_comment
;
The symmetry employed for this shelxl refinement is uniquely defined
by the following loop, which should always be used as a source of
symmetry information in preference to the above space-group names.
They are only intended as comments.
;
_shelx_estimated_absorpt_t_min 0.977
_shelx_estimated_absorpt_t_max 0.981

loop_
_space_group_symop_operation_xyz
'x, y, z'
'-x, -y, -z'

loop_
_atom_site_label
_atom_site_type_symbol
_atom_site_fract_x
_atom_site_fract_y
_atom_site_fract_z
_atom_site_U_iso_or_equiv
_atom_site_adp_type
_atom_site_occupancy
_atom_site_site_symmetry_order
_atom_site_calc_flag
_atom_site_refinement_flags_posn
_atom_site_refinement_flags_adp
C1 C 0.7267(2) 0.45404(19) 0.12940(15) 0.0544(4) Uani 1 1 d . .
C2 C 0.7671(3) 0.5589(2) 0.01197(16) 0.0650(5) Uani 1 1 d . .
H2 H 0.7527 0.5341 -0.0708 0.078 Uiso 1 1 calc R U
C3 C 0.8296(3) 0.7019(2) 0.01566(18) 0.0672(5) Uani 1 1 d . .
H3 H 0.8607 0.7725 -0.0654 0.081 Uiso 1 1 calc R U
C4 C 0.8466(2) 0.74234(19) 0.13612(17) 0.0591(4) Uani 1 1 d . .
H4 H 0.8868 0.8406 0.1377 0.071 Uiso 1 1 calc R U
C5 C 0.80339(19) 0.63483(16) 0.25711(14) 0.0453(3) Uani 1 1 d . .
C6 C 0.74490(19) 0.48599(16) 0.25665(13) 0.0430(3) Uani 1 1 d . .
N4 N 0.70578(16) 0.37129(13) 0.36973(10) 0.0413(3) Uani 1 1 d . .
C8 C 0.71680(17) 0.39728(15) 0.49128(12) 0.0376(3) Uani 1 1 d . .
C9 C 0.77058(18) 0.54680(15) 0.50336(14) 0.0404(3) Uani 1 1 d . .
C10 C 0.81290(18) 0.65975(15) 0.38891(14) 0.0431(3) Uani 1 1 d . .
C11 C 0.67289(17) 0.26944(15) 0.60806(12) 0.0381(3) Uani 1 1 d . .
C12 C 0.5887(2) 0.14037(17) 0.59233(13) 0.0465(3) Uani 1 1 d . .
H12 H 0.5583 0.1364 0.5078 0.056 Uiso 1 1 calc R U
C13 C 0.5492(2) 0.01826(18) 0.69936(15) 0.0529(4) Uani 1 1 d . .
H13 H 0.4924 -0.0677 0.6869 0.064 Uiso 1 1 calc R U
C14 C 0.5926(2) 0.0218(2) 0.82430(15) 0.0558(4) Uani 1 1 d . .
H14 H 0.5651 -0.0610 0.8970 0.067 Uiso 1 1 calc R U
C15 C 0.6761(3) 0.1474(2) 0.84141(15) 0.0642(5) Uani 1 1 d . .
H15 H 0.7070 0.1497 0.9261 0.077 Uiso 1 1 calc R U
C16 C 0.7156(2) 0.2709(2) 0.73517(14) 0.0545(4) Uani 1 1 d . .
H16 H 0.7717 0.3566 0.7489 0.065 Uiso 1 1 calc R U
F1 F 0.66766(17) 0.31340(13) 0.12674(9) 0.0777(4) Uani 1 1 d . .
N1 N 0.85755(17) 0.78232(14) 0.43567(14) 0.0526(3) Uani 1 1 d . .
H1 H 0.8904 0.8707 0.3857 0.063 Uiso 1 1 calc R U
N2 N 0.84390(19) 0.74815(15) 0.57181(14) 0.0565(3) Uani 1 1 d . .
N3 N 0.79191(17) 0.60657(14) 0.61482(12) 0.0503(3) Uani 1 1 d . .
O1 O 0.93506(18) 0.08109(13) 0.30728(12) 0.0599(3) Uani 1 1 d D .
H1W H 0.850(3) 0.153(2) 0.322(2) 0.090 Uiso 1 1 d D U
H2W H 1.014(3) 0.115(3) 0.341(2) 0.090 Uiso 1 1 d D U

loop_
_atom_site_aniso_label
_atom_site_aniso_U_11
_atom_site_aniso_U_22
_atom_site_aniso_U_33
_atom_site_aniso_U_23
_atom_site_aniso_U_13
_atom_site_aniso_U_12
C1 0.0693(10) 0.0495(8) 0.0453(7) -0.0075(6) -0.0142(7) -0.0016(7)
C2 0.0836(12) 0.0651(11) 0.0432(7) -0.0039(7) -0.0145(8) 0.0051(9)
C3 0.0753(12) 0.0600(10) 0.0543(9) 0.0104(7) -0.0057(8) 0.0044(9)
C4 0.0625(10) 0.0440(8) 0.0647(9) 0.0020(7) -0.0072(8) -0.0022(7)
C5 0.0443(7) 0.0383(7) 0.0513(7) -0.0041(5) -0.0080(6) 0.0004(5)
C6 0.0479(7) 0.0391(7) 0.0417(6) -0.0065(5) -0.0090(5) -0.0001(6)
N4 0.0490(6) 0.0380(6) 0.0387(5) -0.0090(4) -0.0084(4) -0.0050(5)
C8 0.0362(6) 0.0374(6) 0.0414(6) -0.0125(5) -0.0063(5) -0.0026(5)
C9 0.0383(7) 0.0368(6) 0.0493(7) -0.0149(5) -0.0078(5) -0.0015(5)
C10 0.0390(7) 0.0333(6) 0.0578(8) -0.0099(5) -0.0092(6) -0.0008(5)
C11 0.0382(6) 0.0387(6) 0.0387(6) -0.0118(5) -0.0028(5) -0.0041(5)
C12 0.0587(8) 0.0459(7) 0.0381(6) -0.0117(5) -0.0053(6) -0.0136(6)
C13 0.0650(10) 0.0456(7) 0.0492(7) -0.0122(6) -0.0005(6) -0.0155(7)
C14 0.0650(10) 0.0542(9) 0.0432(7) -0.0023(6) 0.0008(7) -0.0096(7)
C15 0.0795(12) 0.0776(11) 0.0389(7) -0.0086(7) -0.0107(7) -0.0232(9)
C16 0.0665(10) 0.0602(9) 0.0420(7) -0.0128(6) -0.0078(6) -0.0224(7)
F1 0.1281(10) 0.0637(6) 0.0507(5) -0.0150(4) -0.0250(6) -0.0227(6)
N1 0.0537(8) 0.0346(6) 0.0719(8) -0.0129(5) -0.0098(6) -0.0074(5)
N2 0.0600(8) 0.0452(7) 0.0714(8) -0.0242(6) -0.0126(6) -0.0065(6)
N3 0.0531(7) 0.0453(7) 0.0590(7) -0.0230(5) -0.0099(5) -0.0062(5)
O1 0.0713(8) 0.0418(6) 0.0703(7) -0.0157(5) -0.0123(6) -0.0091(5)

loop_
_atom_type_symbol
_atom_type_description
_atom_type_scat_dispersion_real
_atom_type_scat_dispersion_imag
_atom_type_scat_source
C C 0.0033 0.0016 'International Tables Vol C Tables 4.2.6.8 and 6.1.1.4'
H H 0.0000 0.0000 'International Tables Vol C Tables 4.2.6.8 and 6.1.1.4'
N N 0.0061 0.0033 'International Tables Vol C Tables 4.2.6.8 and 6.1.1.4'
F F 0.0171 0.0103 'International Tables Vol C Tables 4.2.6.8 and 6.1.1.4'
O O 0.0106 0.0060 'International Tables Vol C Tables 4.2.6.8 and 6.1.1.4'

loop_
_geom_angle_atom_site_label_1
_geom_angle_atom_site_label_2
_geom_angle_atom_site_label_3
_geom_angle
F1 C1 C2 120.11(15)
F1 C1 C6 117.44(13)
C2 C1 C6 122.45(17)
C1 C2 C3 119.63(17)
C1 C2 H2 120.2
C3 C2 H2 120.2
C4 C3 C2 121.04(15)
C4 C3 H3 119.5
C2 C3 H3 119.5
C3 C4 C5 119.26(17)
C3 C4 H4 120.4
C5 C4 H4 120.4
C4 C5 C6 121.18(14)
C4 C5 C10 125.85(15)
C6 C5 C10 112.96(12)
N4 C6 C5 125.09(13)
N4 C6 C1 118.52(14)
C5 C6 C1 116.39(13)
C8 N4 C6 120.66(12)
N4 C8 C9 118.71(12)
N4 C8 C11 117.87(12)
C9 C8 C11 123.43(12)
N3 C9 C10 108.50(13)
N3 C9 C8 131.42(13)
C10 C9 C8 120.08(13)
N1 C10 C9 104.63(13)
N1 C10 C5 132.90(13)
C9 C10 C5 122.46(13)
C12 C11 C16 117.73(13)
C12 C11 C8 119.92(12)
C16 C11 C8 122.34(13)
C13 C12 C11 120.95(13)
C13 C12 H12 119.5
C11 C12 H12 119.5
C14 C13 C12 120.44(14)
C14 C13 H13 119.8
C12 C13 H13 119.8
C15 C14 C13 119.40(14)
C15 C14 H14 120.3
C13 C14 H14 120.3
C14 C15 C16 120.72(15)
C14 C15 H15 119.6
C16 C15 H15 119.6
C15 C16 C11 120.76(15)
C15 C16 H16 119.6
C11 C16 H16 119.6
C10 N1 N2 110.16(13)
C10 N1 H1 124.9
N2 N1 H1 124.9
N3 N2 N1 109.26(12)
N2 N3 C9 107.45(13)
H1W O1 H2W 98(2)

loop_
_geom_bond_atom_site_label_1
_geom_bond_atom_site_label_2
_geom_bond_distance
C1 F1 1.337(2)
C1 C2 1.353(2)
C1 C6 1.400(2)
C2 C3 1.370(3)
C2 H2 0.9300
C3 C4 1.361(3)
C3 H3 0.9300
C4 C5 1.393(2)
C4 H4 0.9300
C5 C6 1.397(2)
C5 C10 1.406(2)
C6 N4 1.3679(19)
N4 C8 1.3098(18)
C8 C9 1.421(2)
C8 C11 1.465(2)
C9 N3 1.3666(18)
C9 C10 1.372(2)
C10 N1 1.3307(19)
C11 C12 1.381(2)
C11 C16 1.381(2)
C12 C13 1.368(2)
C12 H12 0.9300
C13 C14 1.365(2)
C13 H13 0.9300
C14 C15 1.356(2)
C14 H14 0.9300
C15 C16 1.371(2)
C15 H15 0.9300
C16 H16 0.9300
N1 N2 1.339(2)
N1 H1 0.8600
N2 N3 1.287(2)
O1 H1W 0.855(16)
O1 H2W 0.840(16)

loop_
_geom_torsion_atom_site_label_1
_geom_torsion_atom_site_label_2
_geom_torsion_atom_site_label_3
_geom_torsion_atom_site_label_4
_geom_torsion
F1 C1 C2 C3 -179.22(15)
C6 C1 C2 C3 0.4(3)
C1 C2 C3 C4 -1.9(3)
C2 C3 C4 C5 1.3(3)
C3 C4 C5 C6 0.7(2)
C3 C4 C5 C10 -179.55(15)
C4 C5 C6 N4 177.58(13)
C10 C5 C6 N4 -2.2(2)
C4 C5 C6 C1 -2.1(2)
C10 C5 C6 C1 178.14(13)
F1 C1 C6 N4 1.5(2)
C2 C1 C6 N4 -178.16(15)
F1 C1 C6 C5 -178.80(13)
C2 C1 C6 C5 1.5(2)
C5 C6 N4 C8 1.9(2)
C1 C6 N4 C8 -178.39(13)
C6 N4 C8 C9 -0.14(19)
C6 N4 C8 C11 179.94(11)
N4 C8 C9 N3 179.36(13)
C11 C8 C9 N3 -0.7(2)
N4 C8 C9 C10 -1.1(2)
C11 C8 C9 C10 178.77(12)
N3 C9 C10 N1 -0.06(16)
C8 C9 C10 N1 -179.67(11)
N3 C9 C10 C5 -179.62(12)
C8 C9 C10 C5 0.8(2)
C4 C5 C10 N1 1.6(3)
C6 C5 C10 N1 -178.63(15)
C4 C5 C10 C9 -178.95(14)
C6 C5 C10 C9 0.78(19)
N4 C8 C11 C12 -12.66(19)
C9 C8 C11 C12 167.43(12)
N4 C8 C11 C16 166.17(13)
C9 C8 C11 C16 -13.7(2)
C16 C11 C12 C13 0.0(2)
C8 C11 C12 C13 178.85(12)
C11 C12 C13 C14 0.0(2)
C12 C13 C14 C15 -0.3(2)
C13 C14 C15 C16 0.7(3)
C14 C15 C16 C11 -0.7(3)
C12 C11 C16 C15 0.4(2)
C8 C11 C16 C15 -178.48(14)
C9 C10 N1 N2 -0.03(16)
C5 C10 N1 N2 179.46(15)
C10 N1 N2 N3 0.12(17)
N1 N2 N3 C9 -0.16(16)
C10 C9 N3 N2 0.14(16)
C8 C9 N3 N2 179.68(14)
